data_4348649
loop_
_publ_author_name
'Spall, Steven J. P.'
'Keane, Theo'
'Tory, Joanne'
'Cocker, Dean C.'
'Adams, Harry'
'Fowler, Hannah'
'Meijer, Anthony J. H. M.'
'Hartl, Franti\<sek'
'Weinstein, Julia A.'

_publ_section_title
;
 Manganese Tricarbonyl Complexes with Asymmetric 2-Iminopyridine Ligands:
 Toward Decoupling Steric and Electronic Factors in Electrocatalytic
 CO<sub>2</sub> Reduction.
;
_journal_issue 24
_journal_name_full 'Inorganic chemistry'
_journal_page_first 12568
_journal_page_last 12582
_journal_paper_doi 10.1021/acs.inorgchem.6b01477
_journal_volume 55
_journal_year 2016
_chemical_formula_moiety 'C15 H10 Br Mn N2 O3'
_chemical_formula_sum 'C15 H10 Br Mn N2 O3'
_chemical_formula_weight 401.10
_space_group_crystal_system monoclinic
_space_group_IT_number 14
_space_group_name_Hall '-P 2yn'
_space_group_name_H-M_alt 'P 1 21/n 1'
_atom_sites_solution_hydrogens geom
_audit_creation_method SHELXL-2014/7
_cell_angle_alpha 90
_cell_angle_beta 99.527(2)
_cell_angle_gamma 90
_cell_formula_units_Z 4
_cell_length_a 12.3210(5)
_cell_length_b 8.9901(4)
_cell_length_c 13.8800(6)
_cell_measurement_reflns_used 5056
_cell_measurement_temperature 100(2)
_cell_measurement_theta_max 64.94
_cell_measurement_theta_min 5.89
_cell_volume 1516.24(11)
_computing_cell_refinement 'Bruker SAINT'
_computing_data_collection 'Bruker APEX2'
_computing_data_reduction 'Bruker SAINT'
_computing_molecular_graphics 'Bruker SHELXTL'
_computing_publication_material 'Bruker SHELXTL'
_computing_structure_refinement 'SHELXL-2014/7 (Sheldrick, 2014)'
_computing_structure_solution 'SHELXS-97 (Sheldrick 2008)'
_diffrn_ambient_temperature 100(2)
_diffrn_measured_fraction_theta_full 0.996
_diffrn_measured_fraction_theta_max 0.996
_diffrn_measurement_device_type 'Bruker APEX-II CCD'
_diffrn_measurement_method '\f and \w scans'
_diffrn_radiation_type CuK\a
_diffrn_radiation_wavelength 1.54178
_diffrn_reflns_av_R_equivalents 0.0935
_diffrn_reflns_av_unetI/netI 0.0635
_diffrn_reflns_Laue_measured_fraction_full 0.996
_diffrn_reflns_Laue_measured_fraction_max 0.996
_diffrn_reflns_limit_h_max 12
_diffrn_reflns_limit_h_min -14
_diffrn_reflns_limit_k_max 9
_diffrn_reflns_limit_k_min -10
_diffrn_reflns_limit_l_max 16
_diffrn_reflns_limit_l_min -14
_diffrn_reflns_number 13211
_diffrn_reflns_point_group_measured_fraction_full 0.996
_diffrn_reflns_point_group_measured_fraction_max 0.996
_diffrn_reflns_theta_full 65.157
_diffrn_reflns_theta_max 65.157
_diffrn_reflns_theta_min 5.252
_exptl_absorpt_coefficient_mu 10.292
_exptl_absorpt_correction_T_max 0.65
_exptl_absorpt_correction_T_min 0.38
_exptl_absorpt_correction_type multi-scan
_exptl_absorpt_process_details sadabs
_exptl_crystal_colour orange
_exptl_crystal_density_diffrn 1.757
_exptl_crystal_description plate
_exptl_crystal_F_000 792
_exptl_crystal_size_max 0.120
_exptl_crystal_size_mid 0.060
_exptl_crystal_size_min 0.060
_refine_diff_density_max 0.460
_refine_diff_density_min -0.703
_refine_diff_density_rms 0.108
_refine_ls_extinction_method none
_refine_ls_goodness_of_fit_ref 1.060
_refine_ls_hydrogen_treatment constr
_refine_ls_matrix_type full
_refine_ls_number_parameters 209
_refine_ls_number_reflns 2586
_refine_ls_number_restraints 11
_refine_ls_restrained_S_all 1.059
_refine_ls_R_factor_all 0.0657
_refine_ls_R_factor_gt 0.0445
_refine_ls_shift/su_max 0.000
_refine_ls_shift/su_mean 0.000
_refine_ls_structure_factor_coef Fsqd
_refine_ls_weighting_details 'w=1/[\s^2^(Fo^2^)+5.5512P] where P=(Fo^2^+2Fc^2^)/3'
_refine_ls_weighting_scheme calc
_refine_ls_wR_factor_gt 0.0823
_refine_ls_wR_factor_ref 0.0888
_reflns_Friedel_coverage 0.000
_reflns_number_gt 2070
_reflns_number_total 2586
_reflns_threshold_expression 'I > 2\s(I)'
_cod_data_source_file ic6b01477_si_002.cif
_cod_data_source_block mnimp_0m_a
_cod_original_sg_symbol_H-M 'P 21/n'
_cod_database_code 4348649
_shelx_shelxl_version_number 2014/7
_shelx_space_group_comment
; 
The symmetry employed for this shelxl refinement is uniquely defined 
by the following loop, which should always be used as a source of 
symmetry information in preference to the above space-group names. 
They are only intended as comments. 
;
_shelx_estimated_absorpt_t_min 0.371
_shelx_estimated_absorpt_t_max 0.577

loop_
_space_group_symop_operation_xyz
'x, y, z'
'-x+1/2, y+1/2, -z+1/2'
'-x, -y, -z'
'x-1/2, -y-1/2, z-1/2'

loop_
_atom_site_label
_atom_site_type_symbol
_atom_site_fract_x
_atom_site_fract_y
_atom_site_fract_z
_atom_site_U_iso_or_equiv
_atom_site_adp_type
_atom_site_occupancy
_atom_site_site_symmetry_order
_atom_site_calc_flag
_atom_site_refinement_flags_posn
_atom_site_refinement_flags_adp
_atom_site_refinement_flags_occupancy
_atom_site_disorder_assembly
_atom_site_disorder_group
Mn1 Mn 0.58862(6) 0.69527(8) 0.73339(5) 0.0138(2) Uani 1 1 d D . . . .
Br1 Br 0.57305(4) 0.44094(5) 0.65848(4) 0.01844(16) Uani 0.95 1 d D . P A 1
Br1' Br 0.5821(18) 0.9522(10) 0.8014(16) 0.027(4) Uani 0.05 1 d D . P A 1
N1 N 0.6614(3) 0.7630(4) 0.6180(3) 0.0133(8) Uani 1 1 d . . . . .
N2 N 0.4540(3) 0.7492(4) 0.6319(3) 0.0145(8) Uani 1 1 d . . . . .
O1 O 0.4733(3) 0.5799(4) 0.8889(2) 0.0256(8) Uani 1 1 d D . . . .
O2 O 0.6009(6) 0.9842(8) 0.8374(4) 0.0382(16) Uani 1 1 d D . . . .
O3 O 0.7969(3) 0.6021(4) 0.8558(2) 0.0235(8) Uani 1 1 d D . . . .
C1 C 0.5154(4) 0.6250(5) 0.8272(3) 0.0198(11) Uani 1 1 d D . . . .
C2 C 0.5953(5) 0.8773(7) 0.7924(4) 0.0188(15) Uani 1 1 d D U . . .
C3 C 0.7163(4) 0.6393(5) 0.8082(3) 0.0176(11) Uani 1 1 d D . . . .
C4 C 0.7687(4) 0.7765(5) 0.6156(3) 0.0164(10) Uani 1 1 d . . . . .
H4 H 0.8200 0.7522 0.6723 0.020 Uiso 1 1 calc R U . . .
C5 C 0.8079(4) 0.8247(5) 0.5329(3) 0.0214(11) Uani 1 1 d . . . . .
H5 H 0.8849 0.8326 0.5334 0.026 Uiso 1 1 calc R U . . .
C6 C 0.7348(4) 0.8613(5) 0.4499(3) 0.0206(11) Uani 1 1 d . . . . .
H6 H 0.7606 0.8957 0.3930 0.025 Uiso 1 1 calc R U . . .
C7 C 0.6230(4) 0.8467(5) 0.4512(3) 0.0195(11) Uani 1 1 d . . . . .
H7 H 0.5707 0.8696 0.3949 0.023 Uiso 1 1 calc R U . . .
C8 C 0.5891(4) 0.7983(5) 0.5362(3) 0.0160(10) Uani 1 1 d . . . . .
C9 C 0.4754(4) 0.7849(5) 0.5476(3) 0.0164(10) Uani 1 1 d . . . . .
H9 H 0.4179 0.8019 0.4941 0.020 Uiso 1 1 calc R U . . .
C10 C 0.3402(4) 0.7359(5) 0.6432(3) 0.0161(10) Uani 1 1 d . . . . .
C11 C 0.2684(4) 0.6487(6) 0.5790(4) 0.0240(12) Uani 1 1 d . . . . .
H11 H 0.2938 0.5955 0.5280 0.029 Uiso 1 1 calc R U . . .
C12 C 0.1585(5) 0.6408(6) 0.5909(4) 0.0312(13) Uani 1 1 d . . . . .
H12 H 0.1089 0.5798 0.5485 0.037 Uiso 1 1 calc R U . . .
C13 C 0.1210(4) 0.7214(6) 0.6641(4) 0.0284(13) Uani 1 1 d . . . . .
H13 H 0.0456 0.7172 0.6709 0.034 Uiso 1 1 calc R U . . .
C14 C 0.1939(4) 0.8079(6) 0.7273(4) 0.0242(12) Uani 1 1 d . . . . .
H14 H 0.1682 0.8625 0.7776 0.029 Uiso 1 1 calc R U . . .
C15 C 0.3036(4) 0.8155(6) 0.7177(3) 0.0226(11) Uani 1 1 d . . . . .
H15 H 0.3535 0.8743 0.7615 0.027 Uiso 1 1 calc R U . . .

loop_
_atom_site_aniso_label
_atom_site_aniso_U_11
_atom_site_aniso_U_22
_atom_site_aniso_U_33
_atom_site_aniso_U_23
_atom_site_aniso_U_13
_atom_site_aniso_U_12
Mn1 0.0181(4) 0.0124(4) 0.0105(4) -0.0001(3) 0.0007(3) 0.0008(3)
Br1 0.0236(3) 0.0137(3) 0.0169(3) -0.0019(2) 0.0000(2) 0.0004(2)
Br1' 0.026(9) 0.011(11) 0.047(13) 0.000(9) 0.015(9) -0.003(8)
N1 0.018(2) 0.013(2) 0.0094(19) -0.0019(15) 0.0038(16) 0.0006(16)
N2 0.015(2) 0.014(2) 0.015(2) -0.0008(16) 0.0047(16) 0.0001(16)
O1 0.028(2) 0.028(2) 0.0225(19) 0.0071(15) 0.0095(16) 0.0004(16)
O2 0.042(4) 0.035(3) 0.037(4) -0.003(2) 0.007(3) -0.003(3)
O3 0.027(2) 0.0197(19) 0.0199(18) 0.0041(14) -0.0082(16) -0.0035(15)
C1 0.022(3) 0.012(2) 0.021(3) -0.004(2) -0.007(2) 0.005(2)
C2 0.018(3) 0.032(4) 0.005(3) 0.000(3) -0.002(2) -0.007(3)
C3 0.034(3) 0.008(2) 0.011(2) -0.0017(18) 0.005(2) -0.006(2)
C4 0.021(3) 0.016(3) 0.013(2) -0.0035(18) 0.006(2) -0.0004(19)
C5 0.020(3) 0.022(3) 0.023(3) -0.004(2) 0.004(2) 0.002(2)
C6 0.028(3) 0.018(3) 0.017(3) -0.001(2) 0.008(2) 0.003(2)
C7 0.026(3) 0.020(3) 0.012(2) -0.0006(19) 0.004(2) -0.001(2)
C8 0.019(3) 0.012(2) 0.015(2) -0.0032(19) -0.002(2) -0.0009(19)
C9 0.020(3) 0.012(2) 0.016(3) -0.0023(18) -0.002(2) -0.0005(19)
C10 0.017(3) 0.016(3) 0.015(2) 0.0075(18) 0.001(2) 0.0020(19)
C11 0.026(3) 0.024(3) 0.021(3) -0.001(2) 0.001(2) -0.004(2)
C12 0.028(3) 0.028(3) 0.035(3) 0.005(2) -0.001(3) -0.006(2)
C13 0.016(3) 0.033(3) 0.036(3) 0.013(2) 0.005(2) 0.004(2)
C14 0.022(3) 0.027(3) 0.025(3) 0.009(2) 0.008(2) 0.013(2)
C15 0.026(3) 0.023(3) 0.020(3) 0.001(2) 0.005(2) 0.002(2)

loop_
_atom_type_symbol
_atom_type_description
_atom_type_scat_dispersion_real
_atom_type_scat_dispersion_imag
_atom_type_scat_source
C C 0.0181 0.0091 'International Tables Vol C Tables 4.2.6.8 and 6.1.1.4'
H H 0.0000 0.0000 'International Tables Vol C Tables 4.2.6.8 and 6.1.1.4'
N N 0.0311 0.0180 'International Tables Vol C Tables 4.2.6.8 and 6.1.1.4'
O O 0.0492 0.0322 'International Tables Vol C Tables 4.2.6.8 and 6.1.1.4'
Mn Mn -0.5299 2.8052 'International Tables Vol C Tables 4.2.6.8 and 6.1.1.4'
Br Br -0.6763 1.2805 'International Tables Vol C Tables 4.2.6.8 and 6.1.1.4'

loop_
_geom_angle_atom_site_label_1
_geom_angle_atom_site_label_2
_geom_angle_atom_site_label_3
_geom_angle
C3 Mn1 C1 88.9(2)
C3 Mn1 C2 91.2(2)
C1 Mn1 C2 88.9(2)
C3 Mn1 N2 171.77(18)
C1 Mn1 N2 97.68(18)
C2 Mn1 N2 93.9(2)
C3 Mn1 N1 94.54(18)
C1 Mn1 N1 174.61(18)
C2 Mn1 N1 95.2(2)
N2 Mn1 N1 78.59(15)
C3 Mn1 Br1' 96.9(5)
C1 Mn1 Br1' 90.0(5)
C2 Mn1 Br1' 5.7(6)
N2 Mn1 Br1' 88.2(5)
N1 Mn1 Br1' 93.8(5)
C3 Mn1 Br1 89.07(14)
C1 Mn1 Br1 88.13(15)
C2 Mn1 Br1 177.0(2)
N2 Mn1 Br1 86.17(11)
N1 Mn1 Br1 87.73(10)
Br1' Mn1 Br1 173.7(5)
O2 Br1' C2 123(4)
O2 Br1' Mn1 138(3)
C2 Br1' Mn1 14.9(14)
C4 N1 C8 118.2(4)
C4 N1 Mn1 127.6(3)
C8 N1 Mn1 114.2(3)
C9 N2 C10 118.0(4)
C9 N2 Mn1 114.9(3)
C10 N2 Mn1 126.7(3)
Br1' O2 C2 31(2)
O1 C1 Mn1 177.2(4)
Br1' C2 O2 26(2)
Br1' C2 Mn1 159(2)
O2 C2 Mn1 173.7(6)
O3 C3 Mn1 179.2(4)
N1 C4 C5 122.2(4)
N1 C4 H4 118.9
C5 C4 H4 118.9
C6 C5 C4 119.8(5)
C6 C5 H5 120.1
C4 C5 H5 120.1
C5 C6 C7 118.6(5)
C5 C6 H6 120.7
C7 C6 H6 120.7
C8 C7 C6 118.8(4)
C8 C7 H7 120.6
C6 C7 H7 120.6
N1 C8 C7 122.4(4)
N1 C8 C9 113.8(4)
C7 C8 C9 123.7(4)
N2 C9 C8 118.1(4)
N2 C9 H9 121.0
C8 C9 H9 121.0
C11 C10 C15 121.0(5)
C11 C10 N2 120.4(4)
C15 C10 N2 118.6(4)
C10 C11 C12 118.8(5)
C10 C11 H11 120.6
C12 C11 H11 120.6
C13 C12 C11 120.5(5)
C13 C12 H12 119.7
C11 C12 H12 119.7
C14 C13 C12 119.8(5)
C14 C13 H13 120.1
C12 C13 H13 120.1
C15 C14 C13 120.6(5)
C15 C14 H14 119.7
C13 C14 H14 119.7
C14 C15 C10 119.2(5)
C14 C15 H15 120.4
C10 C15 H15 120.4

loop_
_geom_bond_atom_site_label_1
_geom_bond_atom_site_label_2
_geom_bond_distance
Mn1 C3 1.807(4)
Mn1 C1 1.816(4)
Mn1 C2 1.826(5)
Mn1 N2 2.048(4)
Mn1 N1 2.053(4)
Mn1 Br1' 2.502(3)
Mn1 Br1 2.5059(9)
Br1' O2 0.589(16)
Br1' C2 0.709(10)
N1 C4 1.334(6)
N1 C8 1.360(6)
N2 C9 1.283(6)
N2 C10 1.441(6)
O1 C1 1.146(4)
O2 C2 1.142(4)
O3 C3 1.147(4)
C4 C5 1.386(7)
C4 H4 0.9500
C5 C6 1.379(7)
C5 H5 0.9500
C6 C7 1.387(7)
C6 H6 0.9500
C7 C8 1.386(7)
C7 H7 0.9500
C8 C9 1.440(7)
C9 H9 0.9500
C10 C11 1.389(7)
C10 C15 1.393(7)
C11 C12 1.392(7)
C11 H11 0.9500
C12 C13 1.388(8)
C12 H12 0.9500
C13 C14 1.386(8)
C13 H13 0.9500
C14 C15 1.382(7)
C14 H14 0.9500
C15 H15 0.9500

loop_
_geom_hbond_atom_site_label_D
_geom_hbond_atom_site_label_H
_geom_hbond_atom_site_label_A
_geom_hbond_distance_DH
_geom_hbond_distance_HA
_geom_hbond_distance_DA
_geom_hbond_angle_DHA
_geom_hbond_site_symmetry_A
C4 H4 Br1 0.95 3.02 3.715(5) 131.4 2_656
C4 H4 Br1' 0.95 2.95 3.536(13) 121.0 2_646
C4 H4 O2 0.95 2.61 3.092(8) 111.9 2_646
C5 H5 O1 0.95 2.56 3.199(6) 124.8 4_675
C9 H9 O3 0.95 2.39 3.319(6) 166.4 4_575
C15 H15 Br1' 0.95 2.87 3.65(2) 140.4 .
